data_7008023
loop_
_publ_author_name
'Jin, Yongri'
'Yoon, Il'
'Seo, Joobeom'
'Lee, Ji-Eun'
'Moon, Seok-Tae'
'Kim, Jineun'
'Han, Sang Woo'
'Park, Ki-Min'
'Lindoy, Leonard F.'
'Lee, Shim Sung'

_publ_section_title
;
 Cadmium(II) and mercury(II) complexes of an NO2S2-donor macrocycle and
 its ditopic xylyl-bridged analogue.
;
_journal_issue 4
_journal_name_full 'Dalton transactions (Cambridge, England : 2003)'
_journal_page_first 788
_journal_page_last 796
_journal_paper_doi 10.1039/b415794j
_journal_year 2005
_chemical_formula_sum 'C42 H54 Br8 Cl4 Hg4 N2 O4 S4'
_chemical_formula_weight 2362.55
_chemical_name_systematic
;
?
;
_space_group_IT_number 2
_symmetry_cell_setting triclinic
_symmetry_space_group_name_Hall '-P 1'
_symmetry_space_group_name_H-M 'P -1'
_atom_sites_solution_hydrogens geom
_atom_sites_solution_primary direct
_atom_sites_solution_secondary difmap
_audit_creation_method SHELXTL
_cell_angle_alpha 93.028(2)
_cell_angle_beta 96.831(2)
_cell_angle_gamma 101.5860(10)
_cell_formula_units_Z 1
_cell_length_a 8.2406(6)
_cell_length_b 13.2425(10)
_cell_length_c 14.3885(11)
_cell_measurement_reflns_used 6768
_cell_measurement_temperature 173(2)
_cell_measurement_theta_max 28.30
_cell_measurement_theta_min 1.43
_cell_volume 1522.5(2)
_computing_cell_refinement 'Bruker SMART'
_computing_data_collection 'Bruker SMART'
_computing_data_reduction 'Bruker SAINT'
_computing_molecular_graphics 'Bruker SHELXTL'
_computing_publication_material 'Bruker SHELXTL'
_computing_structure_refinement 'Bruker SHELXTL'
_computing_structure_solution 'Bruker SHELXTL'
_diffrn_ambient_temperature 173(2)
_diffrn_measured_fraction_theta_full 0.895
_diffrn_measured_fraction_theta_max 0.895
_diffrn_measurement_device_type 'CCD area detector'
_diffrn_measurement_method 'phi and omega scans'
_diffrn_radiation_monochromator graphite
_diffrn_radiation_source 'fine-focus sealed tube'
_diffrn_radiation_type MoK\a
_diffrn_radiation_wavelength 0.71073
_diffrn_reflns_av_R_equivalents 0.0492
_diffrn_reflns_av_sigmaI/netI 0.0635
_diffrn_reflns_limit_h_max 10
_diffrn_reflns_limit_h_min -10
_diffrn_reflns_limit_k_max 16
_diffrn_reflns_limit_k_min -17
_diffrn_reflns_limit_l_max 18
_diffrn_reflns_limit_l_min -12
_diffrn_reflns_number 9742
_diffrn_reflns_theta_full 28.30
_diffrn_reflns_theta_max 28.30
_diffrn_reflns_theta_min 1.43
_exptl_absorpt_coefficient_mu 15.654
_exptl_absorpt_correction_T_max 0.341659
_exptl_absorpt_correction_T_min 0.105472
_exptl_absorpt_correction_type 'Empirical (Bruker SADABS)'
_exptl_crystal_colour colorless
_exptl_crystal_density_diffrn 2.577
_exptl_crystal_density_meas 0
_exptl_crystal_density_method 'not measured'
_exptl_crystal_description plate
_exptl_crystal_F_000 1084
_exptl_crystal_size_max 0.40
_exptl_crystal_size_mid 0.20
_exptl_crystal_size_min 0.10
_refine_diff_density_max 2.473
_refine_diff_density_min -3.633
_refine_diff_density_rms 0.373
_refine_ls_extinction_method none
_refine_ls_goodness_of_fit_ref 0.959
_refine_ls_hydrogen_treatment constr
_refine_ls_matrix_type full
_refine_ls_number_parameters 307
_refine_ls_number_reflns 6768
_refine_ls_number_restraints 0
_refine_ls_restrained_S_all 0.959
_refine_ls_R_factor_all 0.0742
_refine_ls_R_factor_gt 0.0509
_refine_ls_shift/su_max 0.000
_refine_ls_shift/su_mean 0.000
_refine_ls_structure_factor_coef Fsqd
_refine_ls_weighting_details 'calc w=1/[\s^2^(Fo^2^)+(0.0918P)^2^+0.0000P] where P=(Fo^2^+2Fc^2^)/3'
_refine_ls_weighting_scheme calc
_refine_ls_wR_factor_gt 0.1251
_refine_ls_wR_factor_ref 0.1418
_reflns_number_gt 4916
_reflns_number_total 6768
_reflns_threshold_expression >2sigma(I)
_cod_data_source_file b415794j.txt
_cod_data_source_block complex6
_cod_depositor_comments
;
The following automatic conversions were performed:
'_symmetry_cell_setting' value 'Triclinic' changed to 'triclinic'
according to '/home/saulius/struct/CIF-dictionaries/cif_core.dic'
dictionary named 'cif_core.dic' version 2.4.1 from 2010-06-29.

Automatic conversion script
Id: cif_fix_enum 1527 2010-12-29 10:47:43Z saulius 
;
_cod_original_sg_symbol_H-M P-1
_cod_database_code 7008023

loop_
_symmetry_equiv_pos_as_xyz
'x, y, z'
'-x, -y, -z'

loop_
_atom_site_label
_atom_site_type_symbol
_atom_site_fract_x
_atom_site_fract_y
_atom_site_fract_z
_atom_site_U_iso_or_equiv
_atom_site_adp_type
_atom_site_occupancy
_atom_site_symmetry_multiplicity
_atom_site_calc_flag
_atom_site_refinement_flags
_atom_site_disorder_assembly
_atom_site_disorder_group
Hg1 Hg 0.70144(5) 0.23234(3) 0.25758(3) 0.02950(12) Uani 1 1 d . . .
Hg2 Hg 0.94118(5) -0.12015(3) 0.40837(4) 0.03934(14) Uani 1 1 d . . .
Br1 Br 0.88803(17) 0.24943(11) 0.13562(9) 0.0484(3) Uani 1 1 d . . .
Br2 Br 1.14414(13) -0.18993(8) 0.32069(8) 0.0344(2) Uani 1 1 d . . .
Br3 Br 0.63162(12) -0.15779(8) 0.34324(8) 0.0321(2) Uani 1 1 d . . .
Br4 Br 1.02831(12) 0.09946(7) 0.40480(8) 0.0306(2) Uani 1 1 d . . .
Cl1 Cl 0.9829(5) -0.1251(4) 0.0611(3) 0.0685(11) Uani 1 1 d . . .
Cl2 Cl 0.6570(5) -0.0777(4) 0.0780(3) 0.0716(11) Uani 1 1 d . . .
S1 S 0.3997(3) 0.2724(2) 0.20672(19) 0.0318(6) Uani 1 1 d . . .
S2 S 0.7204(3) 0.24198(18) 0.43263(18) 0.0239(5) Uani 1 1 d . . .
O1 O 0.6653(11) 0.4629(8) 0.1851(6) 0.057(3) Uani 1 1 d . . .
O2 O 0.7627(9) 0.4740(6) 0.3769(5) 0.0370(18) Uani 1 1 d . . .
N1 N 0.5101(10) 0.0708(6) 0.2698(6) 0.0261(17) Uani 1 1 d . . .
H1 H 0.5675 0.0172 0.2675 0.031 Uiso 1 1 calc R . .
C1 C 0.5320(19) 0.5068(9) 0.1484(9) 0.048(3) Uani 1 1 d . . .
C2 C 0.534(3) 0.6060(12) 0.1547(11) 0.068(5) Uani 1 1 d . . .
H2 H 0.6313 0.6541 0.1850 0.082 Uiso 1 1 calc R . .
C3 C 0.401(3) 0.6399(12) 0.1192(14) 0.075(5) Uani 1 1 d . . .
H3 H 0.4005 0.7121 0.1292 0.090 Uiso 1 1 calc R . .
C4 C 0.259(2) 0.5736(15) 0.0670(14) 0.080(6) Uani 1 1 d . . .
H4 H 0.1649 0.5996 0.0399 0.095 Uiso 1 1 calc R . .
C5 C 0.2628(18) 0.4677(11) 0.0570(11) 0.058(4) Uani 1 1 d . . .
H5 H 0.1705 0.4193 0.0221 0.069 Uiso 1 1 calc R . .
C6 C 0.4003(14) 0.4345(9) 0.0977(8) 0.034(2) Uani 1 1 d . . .
C7 C 0.4138(15) 0.3225(8) 0.0897(8) 0.037(3) Uani 1 1 d . . .
H7A H 0.5185 0.3165 0.0693 0.045 Uiso 1 1 calc R . .
H7B H 0.3250 0.2835 0.0447 0.045 Uiso 1 1 calc R . .
C8 C 0.2809(14) 0.1411(9) 0.1850(9) 0.039(3) Uani 1 1 d . . .
H8A H 0.2031 0.1301 0.2300 0.047 Uiso 1 1 calc R . .
H8B H 0.2166 0.1347 0.1240 0.047 Uiso 1 1 calc R . .
C9 C 0.3775(14) 0.0547(8) 0.1890(9) 0.040(3) Uani 1 1 d . . .
H9A H 0.3013 -0.0097 0.1926 0.047 Uiso 1 1 calc R . .
H9B H 0.4267 0.0500 0.1321 0.047 Uiso 1 1 calc R . .
C10 C 0.4527(11) 0.0786(8) 0.3622(7) 0.026(2) Uani 1 1 d . . .
H10A H 0.3890 0.0126 0.3740 0.031 Uiso 1 1 calc R . .
H10B H 0.3808 0.1274 0.3620 0.031 Uiso 1 1 calc R . .
C11 C 0.5971(12) 0.1126(7) 0.4400(7) 0.0247(19) Uani 1 1 d . . .
H11A H 0.6693 0.0641 0.4389 0.030 Uiso 1 1 calc R . .
H11B H 0.5539 0.1102 0.4991 0.030 Uiso 1 1 calc R . .
C12 C 0.5707(11) 0.3223(7) 0.4624(7) 0.0248(19) Uani 1 1 d . . .
H12A H 0.5090 0.3380 0.4060 0.030 Uiso 1 1 calc R . .
H12B H 0.4929 0.2853 0.4997 0.030 Uiso 1 1 calc R . .
C13 C 0.6673(11) 0.4206(7) 0.5164(7) 0.0237(19) Uani 1 1 d . . .
C14 C 0.6636(13) 0.4355(8) 0.6121(8) 0.035(2) Uani 1 1 d . . .
H14 H 0.6028 0.3817 0.6445 0.042 Uiso 1 1 calc R . .
C15 C 0.7473(16) 0.5277(10) 0.6614(9) 0.045(3) Uani 1 1 d . . .
H15 H 0.7430 0.5386 0.7274 0.054 Uiso 1 1 calc R . .
C16 C 0.8361(14) 0.6029(9) 0.6150(9) 0.042(3) Uani 1 1 d . . .
H16 H 0.8966 0.6657 0.6498 0.050 Uiso 1 1 calc R . .
C17 C 0.8413(12) 0.5915(8) 0.5206(9) 0.035(2) Uani 1 1 d . . .
H17 H 0.9004 0.6468 0.4893 0.041 Uiso 1 1 calc R . .
C18 C 0.7599(11) 0.4987(7) 0.4701(7) 0.025(2) Uani 1 1 d . . .
C19 C 0.8329(18) 0.5573(11) 0.3248(10) 0.061(4) Uani 1 1 d . . .
H19A H 0.9475 0.5837 0.3505 0.073 Uiso 1 1 calc R . .
H19B H 0.7735 0.6123 0.3306 0.073 Uiso 1 1 calc R . .
C20 C 0.8239(19) 0.5241(12) 0.2274(11) 0.061(4) Uani 1 1 d . . .
H20A H 0.9083 0.4846 0.2210 0.073 Uiso 1 1 calc R . .
H20B H 0.8499 0.5842 0.1930 0.073 Uiso 1 1 calc R . .
C21 C 0.8605(19) -0.0630(14) 0.1295(10) 0.066(4) Uani 1 1 d . . .
H21A H 0.8612 -0.0907 0.1898 0.080 Uiso 1 1 calc R . .
H21B H 0.9102 0.0095 0.1393 0.080 Uiso 1 1 calc R . .

loop_
_atom_site_aniso_label
_atom_site_aniso_U_11
_atom_site_aniso_U_22
_atom_site_aniso_U_33
_atom_site_aniso_U_23
_atom_site_aniso_U_13
_atom_site_aniso_U_12
Hg1 0.0323(2) 0.0307(2) 0.0260(2) 0.00778(16) 0.00934(16) 0.00314(15)
Hg2 0.0331(2) 0.0402(2) 0.0464(3) 0.0065(2) 0.00786(19) 0.00938(17)
Br1 0.0572(7) 0.0593(8) 0.0398(7) 0.0182(6) 0.0281(6) 0.0217(6)
Br2 0.0355(5) 0.0319(5) 0.0361(6) 0.0035(5) 0.0083(4) 0.0054(4)
Br3 0.0300(5) 0.0282(5) 0.0374(6) 0.0043(4) 0.0043(4) 0.0038(4)
Br4 0.0331(5) 0.0273(5) 0.0346(6) 0.0121(4) 0.0117(4) 0.0072(4)
Cl1 0.060(2) 0.099(3) 0.044(2) -0.010(2) -0.0056(17) 0.020(2)
Cl2 0.071(2) 0.087(3) 0.060(3) 0.000(2) 0.013(2) 0.022(2)
S1 0.0395(13) 0.0372(14) 0.0223(13) 0.0089(11) 0.0035(11) 0.0148(11)
S2 0.0252(10) 0.0221(11) 0.0228(12) 0.0031(10) 0.0021(9) 0.0016(8)
O1 0.062(6) 0.063(6) 0.031(5) 0.015(5) -0.010(4) -0.016(5)
O2 0.043(4) 0.037(4) 0.024(4) 0.012(3) -0.001(3) -0.008(3)
N1 0.030(4) 0.021(4) 0.026(5) 0.001(3) 0.000(3) 0.004(3)
C1 0.080(9) 0.036(6) 0.023(6) 0.001(5) 0.016(6) -0.010(6)
C2 0.114(14) 0.054(9) 0.031(8) 0.007(7) 0.013(8) -0.002(9)
C3 0.114(15) 0.037(8) 0.078(13) 0.016(8) 0.039(11) 0.006(9)
C4 0.085(11) 0.095(13) 0.084(13) 0.062(12) 0.039(10) 0.049(11)
C5 0.065(8) 0.057(8) 0.056(9) 0.033(8) 0.006(7) 0.018(7)
C6 0.048(6) 0.038(6) 0.019(5) 0.010(5) 0.007(5) 0.011(5)
C7 0.051(6) 0.031(5) 0.030(6) 0.008(5) 0.004(5) 0.008(5)
C8 0.035(5) 0.045(6) 0.036(7) 0.010(5) 0.001(5) 0.006(5)
C9 0.046(6) 0.030(5) 0.036(7) 0.000(5) -0.010(5) 0.002(5)
C10 0.023(4) 0.027(5) 0.027(5) 0.002(4) 0.007(4) 0.005(4)
C11 0.031(5) 0.022(4) 0.020(5) 0.010(4) 0.004(4) 0.002(4)
C12 0.027(4) 0.022(4) 0.025(5) 0.006(4) 0.005(4) 0.003(4)
C13 0.025(4) 0.019(4) 0.026(5) 0.003(4) -0.001(4) 0.004(3)
C14 0.038(5) 0.034(5) 0.036(6) 0.008(5) 0.015(5) 0.009(4)
C15 0.053(7) 0.051(7) 0.029(6) -0.010(6) -0.003(5) 0.015(6)
C16 0.042(6) 0.029(5) 0.050(8) -0.011(6) -0.007(6) 0.008(5)
C17 0.028(5) 0.025(5) 0.047(7) 0.004(5) -0.001(5) 0.000(4)
C18 0.023(4) 0.026(5) 0.025(5) 0.007(4) -0.002(4) 0.006(4)
C19 0.063(9) 0.061(9) 0.046(9) 0.034(8) -0.006(7) -0.018(7)
C20 0.067(9) 0.057(9) 0.049(9) 0.013(7) 0.008(7) -0.011(7)
C21 0.072(9) 0.085(11) 0.029(7) -0.017(7) 0.006(7) -0.010(8)

loop_
_atom_type_symbol
_atom_type_description
_atom_type_scat_dispersion_real
_atom_type_scat_dispersion_imag
_atom_type_scat_source
C C 0.0033 0.0016 'International Tables Vol C Tables 4.2.6.8 and 6.1.1.4'
H H 0.0000 0.0000 'International Tables Vol C Tables 4.2.6.8 and 6.1.1.4'
N N 0.0061 0.0033 'International Tables Vol C Tables 4.2.6.8 and 6.1.1.4'
O O 0.0106 0.0060 'International Tables Vol C Tables 4.2.6.8 and 6.1.1.4'
S S 0.1246 0.1234 'International Tables Vol C Tables 4.2.6.8 and 6.1.1.4'
Cl Cl 0.1484 0.1585 'International Tables Vol C Tables 4.2.6.8 and 6.1.1.4'
Br Br -0.2901 2.4595 'International Tables Vol C Tables 4.2.6.8 and 6.1.1.4'
Hg Hg -2.3894 9.2266 'International Tables Vol C Tables 4.2.6.8 and 6.1.1.4'

loop_
_geom_angle_atom_site_label_1
_geom_angle_atom_site_label_2
_geom_angle_atom_site_label_3
_geom_angle
_geom_angle_site_symmetry_1
_geom_angle_site_symmetry_3
_geom_angle_publ_flag
N1 Hg1 Br1 120.9(2) . . ?
N1 Hg1 S2 82.6(2) . . ?
Br1 Hg1 S2 139.10(6) . . ?
N1 Hg1 S1 75.80(19) . . ?
Br1 Hg1 S1 115.22(7) . . ?
S2 Hg1 S1 102.32(8) . . ?
Br2 Hg2 Br3 120.19(4) . . ?
Br2 Hg2 Br4 122.91(4) . 2_756 ?
Br3 Hg2 Br4 108.92(4) . 2_756 ?
Br2 Hg2 Br4 105.91(3) . . ?
Br3 Hg2 Br4 101.59(3) . . ?
Br4 Hg2 Br4 89.91(3) 2_756 . ?
Hg2 Br4 Hg2 90.09(3) 2_756 . ?
C8 S1 C7 105.7(5) . . ?
C8 S1 Hg1 98.8(4) . . ?
C7 S1 Hg1 104.0(4) . . ?
C11 S2 C12 100.7(4) . . ?
C11 S2 Hg1 96.3(3) . . ?
C12 S2 Hg1 105.5(3) . . ?
C1 O1 C20 122.7(11) . . ?
C18 O2 C19 115.8(9) . . ?
C10 N1 C9 115.2(8) . . ?
C10 N1 Hg1 106.3(6) . . ?
C9 N1 Hg1 108.2(6) . . ?
C10 N1 H1 109.0 . . ?
C9 N1 H1 109.0 . . ?
Hg1 N1 H1 109.0 . . ?
C2 C1 C6 122.5(15) . . ?
C2 C1 O1 124.2(14) . . ?
C6 C1 O1 113.1(11) . . ?
C1 C2 C3 119.8(17) . . ?
C1 C2 H2 120.1 . . ?
C3 C2 H2 120.1 . . ?
C2 C3 C4 122.5(15) . . ?
C2 C3 H3 118.7 . . ?
C4 C3 H3 118.7 . . ?
C5 C4 C3 116.7(14) . . ?
C5 C4 H4 121.6 . . ?
C3 C4 H4 121.6 . . ?
C6 C5 C4 119.3(15) . . ?
C6 C5 H5 120.4 . . ?
C4 C5 H5 120.4 . . ?
C5 C6 C1 118.9(12) . . ?
C5 C6 C7 122.3(11) . . ?
C1 C6 C7 118.7(11) . . ?
C6 C7 S1 108.0(8) . . ?
C6 C7 H7A 110.1 . . ?
S1 C7 H7A 110.1 . . ?
C6 C7 H7B 110.1 . . ?
S1 C7 H7B 110.1 . . ?
H7A C7 H7B 108.4 . . ?
C9 C8 S1 117.5(8) . . ?
C9 C8 H8A 107.9 . . ?
S1 C8 H8A 107.9 . . ?
C9 C8 H8B 107.9 . . ?
S1 C8 H8B 107.9 . . ?
H8A C8 H8B 107.2 . . ?
N1 C9 C8 112.7(9) . . ?
N1 C9 H9A 109.1 . . ?
C8 C9 H9A 109.1 . . ?
N1 C9 H9B 109.1 . . ?
C8 C9 H9B 109.1 . . ?
H9A C9 H9B 107.8 . . ?
N1 C10 C11 111.9(8) . . ?
N1 C10 H10A 109.2 . . ?
C11 C10 H10A 109.2 . . ?
N1 C10 H10B 109.2 . . ?
C11 C10 H10B 109.2 . . ?
H10A C10 H10B 107.9 . . ?
C10 C11 S2 114.4(7) . . ?
C10 C11 H11A 108.6 . . ?
S2 C11 H11A 108.6 . . ?
C10 C11 H11B 108.6 . . ?
S2 C11 H11B 108.6 . . ?
H11A C11 H11B 107.6 . . ?
C13 C12 S2 108.6(6) . . ?
C13 C12 H12A 110.0 . . ?
S2 C12 H12A 110.0 . . ?
C13 C12 H12B 110.0 . . ?
S2 C12 H12B 110.0 . . ?
H12A C12 H12B 108.4 . . ?
C14 C13 C18 119.5(9) . . ?
C14 C13 C12 120.2(9) . . ?
C18 C13 C12 120.3(9) . . ?
C13 C14 C15 120.3(11) . . ?
C13 C14 H14 119.9 . . ?
C15 C14 H14 119.9 . . ?
C16 C15 C14 119.4(11) . . ?
C16 C15 H15 120.3 . . ?
C14 C15 H15 120.3 . . ?
C17 C16 C15 122.0(11) . . ?
C17 C16 H16 119.0 . . ?
C15 C16 H16 119.0 . . ?
C16 C17 C18 119.4(10) . . ?
C16 C17 H17 120.3 . . ?
C18 C17 H17 120.3 . . ?
O2 C18 C17 125.8(9) . . ?
O2 C18 C13 114.8(8) . . ?
C17 C18 C13 119.4(10) . . ?
O2 C19 C20 111.2(12) . . ?
O2 C19 H19A 109.4 . . ?
C20 C19 H19A 109.4 . . ?
O2 C19 H19B 109.4 . . ?
C20 C19 H19B 109.4 . . ?
H19A C19 H19B 108.0 . . ?
C19 C20 O1 115.3(12) . . ?
C19 C20 H20A 108.5 . . ?
O1 C20 H20A 108.5 . . ?
C19 C20 H20B 108.5 . . ?
O1 C20 H20B 108.5 . . ?
H20A C20 H20B 107.5 . . ?
Cl2 C21 Cl1 112.9(7) . . ?
Cl2 C21 H21A 109.0 . . ?
Cl1 C21 H21A 109.0 . . ?
Cl2 C21 H21B 109.0 . . ?
Cl1 C21 H21B 109.0 . . ?
H21A C21 H21B 107.8 . . ?

loop_
_geom_bond_atom_site_label_1
_geom_bond_atom_site_label_2
_geom_bond_distance
_geom_bond_site_symmetry_2
_geom_bond_publ_flag
Hg1 N1 2.417(8) . ?
Hg1 Br1 2.4575(12) . ?
Hg1 S2 2.500(3) . ?
Hg1 S1 2.672(3) . ?
Hg2 Br2 2.4986(12) . ?
Hg2 Br3 2.5506(11) . ?
Hg2 Br4 2.6642(12) 2_756 ?
Hg2 Br4 2.8568(11) . ?
Br4 Hg2 2.6642(12) 2_756 ?
Cl1 C21 1.775(16) . ?
Cl2 C21 1.719(16) . ?
S1 C8 1.807(12) . ?
S1 C7 1.850(11) . ?
S2 C11 1.824(9) . ?
S2 C12 1.855(10) . ?
O1 C1 1.406(17) . ?
O1 C20 1.438(16) . ?
O2 C18 1.367(13) . ?
O2 C19 1.432(13) . ?
N1 C10 1.468(13) . ?
N1 C9 1.473(13) . ?
N1 H1 0.9300 . ?
C1 C2 1.31(2) . ?
C1 C6 1.396(17) . ?
C2 C3 1.32(3) . ?
C2 H2 0.9600 . ?
C3 C4 1.42(3) . ?
C3 H3 0.9600 . ?
C4 C5 1.41(2) . ?
C4 H4 0.9600 . ?
C5 C6 1.374(16) . ?
C5 H5 0.9600 . ?
C6 C7 1.509(15) . ?
C7 H7A 0.9600 . ?
C7 H7B 0.9600 . ?
C8 C9 1.519(15) . ?
C8 H8A 0.9600 . ?
C8 H8B 0.9600 . ?
C9 H9A 0.9600 . ?
C9 H9B 0.9600 . ?
C10 C11 1.511(13) . ?
C10 H10A 0.9600 . ?
C10 H10B 0.9600 . ?
C11 H11A 0.9600 . ?
C11 H11B 0.9600 . ?
C12 C13 1.505(13) . ?
C12 H12A 0.9600 . ?
C12 H12B 0.9600 . ?
C13 C14 1.385(15) . ?
C13 C18 1.404(13) . ?
C14 C15 1.387(17) . ?
C14 H14 0.9600 . ?
C15 C16 1.366(18) . ?
C15 H15 0.9600 . ?
C16 C17 1.365(18) . ?
C16 H16 0.9600 . ?
C17 C18 1.395(14) . ?
C17 H17 0.9600 . ?
C19 C20 1.44(2) . ?
C19 H19A 0.9600 . ?
C19 H19B 0.9600 . ?
C20 H20A 0.9600 . ?
C20 H20B 0.9600 . ?
C21 H21A 0.9600 . ?
C21 H21B 0.9600 . ?

loop_
_geom_torsion_atom_site_label_1
_geom_torsion_atom_site_label_2
_geom_torsion_atom_site_label_3
_geom_torsion_atom_site_label_4
_geom_torsion
_geom_torsion_site_symmetry_1
_geom_torsion_site_symmetry_2
_geom_torsion_site_symmetry_3
_geom_torsion_site_symmetry_4
_geom_torsion_publ_flag
O1 C20 C19 O2 46.3(18) . . . . ?
S1 C8 C9 N1 44.0(14) . . . . ?
S2 C11 C10 N1 63.7(10) . . . . ?
